data_1553013
loop_
_publ_author_name
'You, Xu'
'Xie, Xin'
'Sun, Renhong'
'Chen, Haoyi'
'Li, Shi'
'Liu, Yuanhong'

_publ_section_title
;
 Titanium-mediated cross-coupling reactions of 1,3-butadiynes with
 \a-iminonitriles to 3-aminopyrroles: observation of an imino aza-Nazarov
 cyclization
;
_journal_issue 8
_journal_name_full 'Org. Chem. Front.'
_journal_page_first 940
_journal_paper_doi 10.1039/C4QO00159A
_journal_volume 1
_journal_year 2014
_chemical_formula_sum 'C33 H47 Br N2 O3 Si2'
_chemical_formula_weight 655.82
_space_group_IT_number 2
_space_group_name_Hall '-P 1'
_space_group_name_H-M_alt 'P -1'
_symmetry_cell_setting triclinic
_symmetry_space_group_name_H-M 'P -1'
_atom_sites_solution_hydrogens geom
_atom_sites_solution_primary direct
_atom_sites_solution_secondary difmap
_audit_creation_method SHELXL-97
_cell_angle_alpha 82.713(5)
_cell_angle_beta 85.701(4)
_cell_angle_gamma 70.712(4)
_cell_formula_units_Z 4
_cell_length_a 12.938(4)
_cell_length_b 17.204(5)
_cell_length_c 18.135(6)
_cell_measurement_reflns_used 1109
_cell_measurement_temperature 273(2)
_cell_measurement_theta_max 56.387
_cell_measurement_theta_min 4.812
_cell_volume 3777(2)
_computing_cell_refinement 'Bruker SAINT'
_computing_data_collection 'Bruker APEX2'
_computing_data_reduction 'Bruker SAINT'
_computing_molecular_graphics 'Bruker SHELXTL'
_computing_publication_material 'Bruker SHELXTL'
_computing_structure_refinement 'SHELXL-97 (Sheldrick, 1997)'
_computing_structure_solution 'SHELXS-97 (Sheldrick, 1990)'
_diffrn_ambient_temperature 273(2)
_diffrn_measured_fraction_theta_full 0.994
_diffrn_measured_fraction_theta_max 0.994
_diffrn_measurement_device_type 'Bruker APEX-II CCD'
_diffrn_measurement_method '\f and \w scans'
_diffrn_radiation_monochromator graphite
_diffrn_radiation_source 'fine-focus sealed tube'
_diffrn_radiation_type MoK\a
_diffrn_radiation_wavelength 0.71073
_diffrn_reflns_av_R_equivalents 0.0850
_diffrn_reflns_av_sigmaI/netI 0.2587
_diffrn_reflns_limit_h_max 15
_diffrn_reflns_limit_h_min -15
_diffrn_reflns_limit_k_max 17
_diffrn_reflns_limit_k_min -20
_diffrn_reflns_limit_l_max 21
_diffrn_reflns_limit_l_min -20
_diffrn_reflns_number 21502
_diffrn_reflns_theta_full 25.50
_diffrn_reflns_theta_max 25.50
_diffrn_reflns_theta_min 1.60
_diffrn_standards_number 0
_exptl_absorpt_coefficient_mu 1.183
_exptl_absorpt_correction_T_max 1.0000
_exptl_absorpt_correction_T_min 0.2563
_exptl_absorpt_correction_type empirical
_exptl_absorpt_process_details sadabs
_exptl_crystal_colour green
_exptl_crystal_density_diffrn 1.153
_exptl_crystal_density_method 'not measured'
_exptl_crystal_description prismatic
_exptl_crystal_F_000 1384
_exptl_crystal_size_max 0.212
_exptl_crystal_size_mid 0.165
_exptl_crystal_size_min 0.134
_refine_diff_density_max 0.854
_refine_diff_density_min -0.637
_refine_diff_density_rms 0.070
_refine_ls_extinction_method none
_refine_ls_goodness_of_fit_ref 0.930
_refine_ls_hydrogen_treatment constr
_refine_ls_matrix_type full
_refine_ls_number_parameters 898
_refine_ls_number_reflns 13970
_refine_ls_number_restraints 186
_refine_ls_restrained_S_all 0.934
_refine_ls_R_factor_all 0.2878
_refine_ls_R_factor_gt 0.0926
_refine_ls_shift/su_max 0.023
_refine_ls_shift/su_mean 0.000
_refine_ls_structure_factor_coef Fsqd
_refine_ls_weighting_details 'calc w=1/[\s^2^(Fo^2^)+(0.1399P)^2^+0.0000P] where P=(Fo^2^+2Fc^2^)/3'
_refine_ls_weighting_scheme calc
_refine_ls_wR_factor_gt 0.2264
_refine_ls_wR_factor_ref 0.3316
_reflns_number_gt 4191
_reflns_number_total 13970
_reflns_threshold_expression >2sigma(I)
_cod_data_source_file c4qo00159a2.cif
_cod_data_source_block cd213419
_cod_depositor_comments
;
The following automatic conversions were performed:

data item '_symmetry_cell_setting' value 'Triclinic' was changed to
'triclinic' in accordance with the
/home/saulius/struct/COD-crude-data/automatic-downloads/DataCite-retrospective/RSC/depositions/lib/dictionaries/cif_core.dic
dictionary named 'cif_core.dic' version 2.4.2 last updated on
2011-04-26.

Automatic conversion script
Id: cif_fix_values 6909 2019-04-08 15:41:33Z antanas 
;
_cod_original_sg_symbol_H-M P-1
_cod_database_code 1553013

loop_
_symmetry_equiv_pos_as_xyz
'x, y, z'
'-x, -y, -z'

loop_
_atom_site_label
_atom_site_type_symbol
_atom_site_fract_x
_atom_site_fract_y
_atom_site_fract_z
_atom_site_U_iso_or_equiv
_atom_site_adp_type
_atom_site_occupancy
_atom_site_symmetry_multiplicity
_atom_site_calc_flag
_atom_site_refinement_flags
_atom_site_disorder_assembly
_atom_site_disorder_group
Br1 Br 0.54014(17) 0.84508(17) 1.03652(9) 0.2073(11) Uani 1 1 d . . .
Br2 Br 0.85023(10) 0.14933(7) 0.41134(8) 0.1142(6) Uani 1 1 d . . .
Si1 Si 0.7140(2) 1.03757(19) 0.77397(16) 0.0787(9) Uani 1 1 d . . .
Si2 Si 1.1784(2) 0.9394(3) 0.83987(19) 0.1083(13) Uani 1 1 d . . .
N1 N 0.6420(6) 0.9414(5) 0.6646(4) 0.086(3) Uani 1 1 d . . .
H1 H 0.5816 0.9719 0.6446 0.103 Uiso 1 1 calc R . .
N2 N 0.7701(6) 0.7497(5) 0.7419(5) 0.074(2) Uani 1 1 d . . .
N3 N 0.8285(6) 0.5692(4) 0.3537(4) 0.071(2) Uani 1 1 d . . .
H3 H 0.8914 0.5759 0.3447 0.085 Uiso 1 1 calc R . .
N4 N 0.6758(5) 0.5038(5) 0.4882(4) 0.0553(18) Uani 1 1 d . . .
O1 O 0.8906(5) 0.8569(4) 0.4258(3) 0.0771(18) Uani 1 1 d . . .
O2 O 0.9259(5) 0.6957(4) 0.4084(3) 0.0753(18) Uani 1 1 d . . .
O3 O 0.9056(4) 0.5884(4) 0.5199(3) 0.0604(15) Uani 1 1 d . . .
O4 O 0.6156(5) 0.8671(4) 0.4121(4) 0.0786(18) Uani 1 1 d . . .
O5 O 0.5412(4) 0.8783(4) 0.5522(3) 0.0753(18) Uani 1 1 d . . .
O6 O 0.5209(5) 0.7494(4) 0.6393(4) 0.0789(18) Uani 1 1 d . . .
C1 C 0.7743(6) 0.8045(6) 0.6885(6) 0.060(2) Uani 1 1 d . . .
C2 C 0.7306(7) 0.8967(6) 0.6939(5) 0.057(2) Uani 1 1 d . . .
C3 C 0.7921(7) 0.9357(5) 0.7376(4) 0.062(2) Uani 1 1 d . . .
C4 C 0.9007(7) 0.8939(6) 0.7435(5) 0.079(3) Uani 1 1 d . . .
H4 H 0.9265 0.8439 0.7230 0.095 Uiso 1 1 calc R . .
C5 C 0.9789(7) 0.9173(7) 0.7769(6) 0.089(3) Uani 1 1 d . . .
C6 C 1.0536(9) 0.9296(8) 0.8013(6) 0.108(4) Uani 1 1 d . . .
C7 C 0.8187(6) 0.7771(6) 0.6156(5) 0.053(2) Uani 1 1 d . . .
C8 C 0.8364(6) 0.8326(6) 0.5578(5) 0.064(2) Uani 1 1 d . . .
H8 H 0.8234 0.8874 0.5660 0.077 Uiso 1 1 calc R . .
C9 C 0.8739(6) 0.8074(6) 0.4868(6) 0.062(2) Uani 1 1 d . . .
C10 C 0.8943(6) 0.7237(6) 0.4763(5) 0.055(2) Uani 1 1 d . . .
C11 C 0.8796(6) 0.6684(6) 0.5355(5) 0.054(2) Uani 1 1 d . . .
C12 C 0.8414(6) 0.6953(5) 0.6044(5) 0.051(2) Uani 1 1 d . . .
H12 H 0.8310 0.6578 0.6434 0.062 Uiso 1 1 calc R . .
C13 C 0.7165(10) 0.7754(6) 0.8100(6) 0.079(3) Uani 1 1 d . . .
C14 C 0.6073(10) 0.8065(8) 0.8184(7) 0.112(4) Uani 1 1 d . . .
H14 H 0.5645 0.8163 0.7771 0.135 Uiso 1 1 calc R . .
C15 C 0.5571(12) 0.8242(9) 0.8868(9) 0.132(5) Uani 1 1 d . . .
H15 H 0.4809 0.8425 0.8902 0.158 Uiso 1 1 calc R . .
C16 C 0.6089(14) 0.8169(11) 0.9455(8) 0.131(6) Uani 1 1 d . . .
C17 C 0.7198(15) 0.7851(11) 0.9412(7) 0.153(6) Uani 1 1 d . . .
H17 H 0.7589 0.7791 0.9837 0.184 Uiso 1 1 calc R . .
C18 C 0.7803(12) 0.7599(10) 0.8713(8) 0.143(5) Uani 1 1 d . . .
H18 H 0.8561 0.7354 0.8687 0.171 Uiso 1 1 calc R . .
C19 C 0.8793(8) 0.9400(6) 0.4352(6) 0.097(3) Uani 1 1 d . . .
H19A H 0.8040 0.9695 0.4470 0.146 Uiso 1 1 calc R . .
H19B H 0.9021 0.9663 0.3900 0.146 Uiso 1 1 calc R . .
H19C H 0.9240 0.9406 0.4749 0.146 Uiso 1 1 calc R . .
C20 C 1.0268(9) 0.7045(7) 0.3724(5) 0.100(4) Uani 1 1 d . . .
H20A H 1.0095 0.7533 0.3372 0.150 Uiso 1 1 calc R . .
H20B H 1.0642 0.6567 0.3470 0.150 Uiso 1 1 calc R . .
H20C H 1.0732 0.7094 0.4093 0.150 Uiso 1 1 calc R . .
C21 C 0.8946(7) 0.5288(6) 0.5803(5) 0.072(3) Uani 1 1 d . . .
H21A H 0.9331 0.5329 0.6221 0.107 Uiso 1 1 calc R . .
H21B H 0.9249 0.4740 0.5650 0.107 Uiso 1 1 calc R . .
H21C H 0.8185 0.5395 0.5941 0.107 Uiso 1 1 calc R . .
C22 C 0.5707(7) 1.0428(7) 0.8014(6) 0.103(4) Uani 1 1 d . . .
H22A H 0.5340 1.0933 0.8232 0.154 Uiso 1 1 calc R . .
H22B H 0.5711 0.9964 0.8370 0.154 Uiso 1 1 calc R . .
H22C H 0.5328 1.0416 0.7583 0.154 Uiso 1 1 calc R . .
C23 C 0.7765(9) 1.0435(8) 0.8614(6) 0.137(5) Uani 1 1 d . . .
H23A H 0.8522 1.0387 0.8516 0.205 Uiso 1 1 calc R . .
H23B H 0.7712 0.9992 0.8979 0.205 Uiso 1 1 calc R . .
H23C H 0.7383 1.0957 0.8800 0.205 Uiso 1 1 calc R . .
C24 C 0.7185(11) 1.1248(7) 0.7035(8) 0.117(4) Uani 1 1 d . . .
C25 C 0.6366(18) 1.2084(10) 0.7357(13) 0.279(12) Uani 1 1 d . . .
H25A H 0.6649 1.2165 0.7805 0.418 Uiso 1 1 calc R . .
H25B H 0.5653 1.2029 0.7462 0.418 Uiso 1 1 calc R . .
H25C H 0.6311 1.2552 0.6993 0.418 Uiso 1 1 calc R . .
C26 C 0.8282(13) 1.1303(12) 0.6877(12) 0.255(12) Uani 1 1 d . . .
H26A H 0.8759 1.0790 0.6716 0.383 Uiso 1 1 calc R . .
H26B H 0.8556 1.1408 0.7318 0.383 Uiso 1 1 calc R . .
H26C H 0.8253 1.1746 0.6491 0.383 Uiso 1 1 calc R . .
C27 C 0.6651(13) 1.1254(10) 0.6311(8) 0.185(8) Uani 1 1 d . . .
H27A H 0.6509 1.1787 0.6029 0.277 Uiso 1 1 calc R . .
H27B H 0.5974 1.1141 0.6423 0.277 Uiso 1 1 calc R . .
H27C H 0.7134 1.0836 0.6027 0.277 Uiso 1 1 calc R . .
C28 C 1.2140(11) 0.8616(10) 0.9208(8) 0.183(7) Uani 1 1 d . . .
H28A H 1.2745 0.8671 0.9448 0.275 Uiso 1 1 calc R . .
H28B H 1.2342 0.8072 0.9049 0.275 Uiso 1 1 calc R . .
H28C H 1.1521 0.8696 0.9551 0.275 Uiso 1 1 calc R . .
C29 C 1.2845(9) 0.9171(9) 0.7633(7) 0.147(6) Uani 1 1 d . . .
H29A H 1.2605 0.9572 0.7210 0.220 Uiso 1 1 calc R . .
H29B H 1.2959 0.8626 0.7497 0.220 Uiso 1 1 calc R . .
H29C H 1.3520 0.9199 0.7796 0.220 Uiso 1 1 calc R . .
C30 C 1.1521(10) 1.0455(10) 0.8657(8) 0.118(4) Uani 1 1 d . . .
C31 C 1.0684(10) 1.0639(11) 0.9278(7) 0.165(7) Uani 1 1 d . . .
H31A H 1.0767 1.0145 0.9612 0.248 Uiso 1 1 calc R . .
H31B H 0.9965 1.0832 0.9080 0.248 Uiso 1 1 calc R . .
H31C H 1.0783 1.1059 0.9541 0.248 Uiso 1 1 calc R . .
C32 C 1.2603(11) 1.0543(11) 0.8857(9) 0.182(7) Uani 1 1 d . . .
H32A H 1.2471 1.1089 0.8996 0.273 Uiso 1 1 calc R . .
H32B H 1.3106 1.0457 0.8435 0.273 Uiso 1 1 calc R . .
H32C H 1.2910 1.0139 0.9266 0.273 Uiso 1 1 calc R . .
C33 C 1.1064(13) 1.1089(11) 0.7968(9) 0.168(6) Uani 1 1 d . . .
H33A H 1.0352 1.1078 0.7866 0.252 Uiso 1 1 calc R . .
H33B H 1.1549 1.0942 0.7544 0.252 Uiso 1 1 calc R . .
H33C H 1.1011 1.1635 0.8070 0.252 Uiso 1 1 calc R . .
C34 C 0.6810(6) 0.5659(6) 0.4436(5) 0.057(2) Uani 1 1 d . . .
C35 C 0.7368(7) 0.5595(5) 0.3669(5) 0.060(2) Uani 1 1 d . A .
C36 C 0.6776(8) 0.5430(6) 0.3052(5) 0.069(3) Uani 1 1 d . . .
C37 C 0.5736(8) 0.5491(6) 0.3164(5) 0.072(3) Uani 1 1 d . A .
H37 H 0.5443 0.5604 0.3638 0.087 Uiso 1 1 calc R . .
C38 C 0.4988(8) 0.5405(7) 0.2652(6) 0.083(3) Uani 1 1 d . . .
C39 C 0.4308(9) 0.5379(7) 0.2234(6) 0.099(4) Uani 1 1 d . A .
C40 C 0.6433(6) 0.6491(5) 0.4706(5) 0.051(2) Uani 1 1 d . . .
C41 C 0.6467(6) 0.7184(5) 0.4237(5) 0.058(2) Uani 1 1 d . . .
H41 H 0.6714 0.7141 0.3744 0.069 Uiso 1 1 calc R . .
C42 C 0.6117(6) 0.7957(6) 0.4528(6) 0.060(2) Uani 1 1 d . . .
C43 C 0.5693(6) 0.8031(6) 0.5248(6) 0.057(2) Uani 1 1 d . . .
C44 C 0.5636(7) 0.7340(7) 0.5706(5) 0.062(2) Uani 1 1 d . . .
C45 C 0.5998(6) 0.6577(5) 0.5444(5) 0.057(2) Uani 1 1 d . . .
H45 H 0.5959 0.6112 0.5753 0.069 Uiso 1 1 calc R . .
C46 C 0.7187(7) 0.4215(5) 0.4687(4) 0.053(2) Uani 1 1 d . . .
C47 C 0.6518(7) 0.3718(6) 0.4781(5) 0.073(3) Uani 1 1 d . . .
H47 H 0.5796 0.3934 0.4953 0.087 Uiso 1 1 calc R . .
C48 C 0.6919(8) 0.2910(6) 0.4620(5) 0.074(3) Uani 1 1 d . . .
H48 H 0.6469 0.2581 0.4687 0.089 Uiso 1 1 calc R . .
C49 C 0.7960(8) 0.2596(6) 0.4365(5) 0.067(3) Uani 1 1 d . . .
C50 C 0.8659(7) 0.3043(5) 0.4286(5) 0.071(3) Uani 1 1 d . . .
H50 H 0.9387 0.2810 0.4133 0.085 Uiso 1 1 calc R . .
C51 C 0.8246(7) 0.3869(5) 0.4444(5) 0.066(3) Uani 1 1 d . . .
H51 H 0.8706 0.4190 0.4381 0.079 Uiso 1 1 calc R . .
C52 C 0.6633(8) 0.8610(6) 0.3397(6) 0.089(3) Uani 1 1 d . . .
H52A H 0.7377 0.8246 0.3422 0.133 Uiso 1 1 calc R . .
H52B H 0.6621 0.9148 0.3172 0.133 Uiso 1 1 calc R . .
H52C H 0.6226 0.8392 0.3104 0.133 Uiso 1 1 calc R . .
C53 C 0.4285(7) 0.9285(6) 0.5446(6) 0.091(3) Uani 1 1 d . . .
H53A H 0.4109 0.9381 0.4930 0.136 Uiso 1 1 calc R . .
H53B H 0.4167 0.9806 0.5634 0.136 Uiso 1 1 calc R . .
H53C H 0.3825 0.9004 0.5722 0.136 Uiso 1 1 calc R . .
C54 C 0.5089(11) 0.6822(8) 0.6880(6) 0.121(4) Uani 1 1 d . . .
H54A H 0.4696 0.6543 0.6642 0.182 Uiso 1 1 calc R . .
H54B H 0.4690 0.7021 0.7324 0.182 Uiso 1 1 calc R . .
H54C H 0.5800 0.6442 0.7008 0.182 Uiso 1 1 calc R . .
Si3 Si 0.7715(8) 0.4929(6) 0.2254(5) 0.079(3) Uani 0.50 1 d PDU A 1
Si4 Si 0.3274(7) 0.5195(5) 0.1694(4) 0.078(2) Uani 0.50 1 d PU A 1
C55 C 0.709(2) 0.426(2) 0.1777(17) 0.158(8) Uani 0.50 1 d PU A 1
H55A H 0.7655 0.3770 0.1656 0.237 Uiso 0.50 1 calc PR A 1
H55B H 0.6750 0.4573 0.1330 0.237 Uiso 0.50 1 calc PR A 1
H55C H 0.6549 0.4120 0.2106 0.237 Uiso 0.50 1 calc PR A 1
C56 C 0.906(2) 0.439(3) 0.245(2) 0.147(6) Uani 0.50 1 d PU A 1
H56A H 0.9197 0.4459 0.2946 0.220 Uiso 0.50 1 calc PR A 1
H56B H 0.9531 0.4601 0.2103 0.220 Uiso 0.50 1 calc PR A 1
H56C H 0.9208 0.3814 0.2404 0.220 Uiso 0.50 1 calc PR A 1
C57 C 0.779(2) 0.579(2) 0.1522(16) 0.165(6) Uani 0.50 1 d PDU A 1
C58 C 0.851(3) 0.554(2) 0.0825(15) 0.173(6) Uani 0.50 1 d PDU A 1
H58A H 0.8317 0.5128 0.0615 0.260 Uiso 0.50 1 calc PR A 1
H58B H 0.9267 0.5327 0.0957 0.260 Uiso 0.50 1 calc PR A 1
H58C H 0.8406 0.6022 0.0467 0.260 Uiso 0.50 1 calc PR A 1
C59 C 0.669(3) 0.623(2) 0.119(2) 0.178(8) Uani 0.50 1 d PDU A 1
H59A H 0.6278 0.6669 0.1482 0.267 Uiso 0.50 1 calc PR A 1
H59B H 0.6290 0.5847 0.1189 0.267 Uiso 0.50 1 calc PR A 1
H59C H 0.6785 0.6460 0.0690 0.267 Uiso 0.50 1 calc PR A 1
C60 C 0.842(3) 0.627(2) 0.184(2) 0.159(7) Uani 0.50 1 d PDU A 1
H60A H 0.8860 0.6455 0.1447 0.238 Uiso 0.50 1 calc PR A 1
H60B H 0.8892 0.5920 0.2217 0.238 Uiso 0.50 1 calc PR A 1
H60C H 0.7917 0.6743 0.2047 0.238 Uiso 0.50 1 calc PR A 1
C61 C 0.231(2) 0.472(2) 0.2192(18) 0.114(10) Uani 0.50 1 d PU A 1
H61A H 0.2709 0.4198 0.2451 0.171 Uiso 0.50 1 calc PR A 1
H61B H 0.1844 0.4638 0.1843 0.171 Uiso 0.50 1 calc PR A 1
H61C H 0.1871 0.5080 0.2543 0.171 Uiso 0.50 1 calc PR A 1
C62 C 0.429(3) 0.456(2) 0.0892(19) 0.134(14) Uani 0.50 1 d PU A 1
H62A H 0.4913 0.4755 0.0802 0.201 Uiso 0.50 1 calc PR A 1
H62B H 0.3903 0.4660 0.0442 0.201 Uiso 0.50 1 calc PR A 1
H62C H 0.4537 0.3982 0.1058 0.201 Uiso 0.50 1 calc PR A 1
C63 C 0.2612(19) 0.6261(15) 0.1159(13) 0.087(6) Uani 0.50 1 d PU A 1
C64 C 0.334(3) 0.668(2) 0.0804(18) 0.147(13) Uani 0.50 1 d PU A 1
H64A H 0.3378 0.6642 0.0279 0.221 Uiso 0.50 1 calc PR A 1
H64B H 0.4052 0.6429 0.1003 0.221 Uiso 0.50 1 calc PR A 1
H64C H 0.3062 0.7253 0.0893 0.221 Uiso 0.50 1 calc PR A 1
C65 C 0.195(3) 0.616(2) 0.0558(17) 0.155(11) Uani 0.50 1 d PU A 1
H65A H 0.2265 0.6296 0.0082 0.233 Uiso 0.50 1 calc PR A 1
H65B H 0.1212 0.6532 0.0604 0.233 Uiso 0.50 1 calc PR A 1
H65C H 0.1948 0.5603 0.0601 0.233 Uiso 0.50 1 calc PR A 1
C66 C 0.186(6) 0.692(4) 0.167(4) 0.24(3) Uani 0.50 1 d PU A 1
H66A H 0.1632 0.6642 0.2111 0.358 Uiso 0.50 1 calc PR A 1
H66B H 0.1227 0.7267 0.1403 0.358 Uiso 0.50 1 calc PR A 1
H66C H 0.2264 0.7258 0.1804 0.358 Uiso 0.50 1 calc PR A 1
Si3' Si 0.7500(10) 0.5453(9) 0.2051(6) 0.123(4) Uani 0.50 1 d PDU A 2
Si4' Si 0.3618(9) 0.5394(8) 0.1361(5) 0.121(4) Uani 0.50 1 d PU A 2
C55' C 0.651(3) 0.572(2) 0.128(2) 0.175(9) Uani 0.50 1 d PU A 2
H55D H 0.6105 0.5339 0.1332 0.263 Uiso 0.50 1 d PR A 2
H55E H 0.6923 0.5684 0.0821 0.263 Uiso 0.50 1 d PR A 2
H55F H 0.6009 0.6276 0.1298 0.263 Uiso 0.50 1 d PR A 2
C56' C 0.775(3) 0.656(3) 0.179(2) 0.164(7) Uani 0.50 1 d PU A 2
H56D H 0.7592 0.6750 0.1274 0.245 Uiso 0.50 1 d PR A 2
H56E H 0.8501 0.6492 0.1866 0.245 Uiso 0.50 1 d PR A 2
H56F H 0.7279 0.6952 0.2096 0.245 Uiso 0.50 1 d PR A 2
C57' C 0.857(2) 0.436(2) 0.1988(13) 0.169(6) Uani 0.50 1 d PDU A 2
C58' C 0.771(3) 0.3890(14) 0.2132(16) 0.165(7) Uani 0.50 1 d PDU A 2
H58D H 0.7966 0.3392 0.1890 0.248 Uiso 0.50 1 calc PR A 2
H58E H 0.7024 0.4238 0.1938 0.248 Uiso 0.50 1 calc PR A 2
H58F H 0.7626 0.3751 0.2657 0.248 Uiso 0.50 1 calc PR A 2
C59' C 0.893(2) 0.455(2) 0.1145(13) 0.184(7) Uani 0.50 1 d PDU A 2
H59D H 0.9355 0.4040 0.0952 0.276 Uiso 0.50 1 calc PR A 2
H59E H 0.9366 0.4910 0.1119 0.276 Uiso 0.50 1 calc PR A 2
H59F H 0.8292 0.4813 0.0857 0.276 Uiso 0.50 1 calc PR A 2
C60' C 0.956(2) 0.408(3) 0.252(2) 0.158(7) Uani 0.50 1 d PDU A 2
H60D H 0.9414 0.3725 0.2941 0.236 Uiso 0.50 1 calc PR A 2
H60E H 0.9659 0.4554 0.2685 0.236 Uiso 0.50 1 calc PR A 2
H60F H 1.0213 0.3776 0.2256 0.236 Uiso 0.50 1 calc PR A 2
C61' C 0.388(3) 0.615(2) 0.0557(17) 0.147(12) Uani 0.50 1 d PU A 2
H61D H 0.3355 0.6247 0.0181 0.220 Uiso 0.50 1 calc PR A 2
H61E H 0.4606 0.5925 0.0349 0.220 Uiso 0.50 1 calc PR A 2
H61F H 0.3807 0.6670 0.0740 0.220 Uiso 0.50 1 calc PR A 2
C62' C 0.400(2) 0.4307(17) 0.1160(17) 0.094(9) Uani 0.50 1 d PU A 2
H62D H 0.3753 0.3989 0.1564 0.141 Uiso 0.50 1 calc PR A 2
H62E H 0.4785 0.4082 0.1099 0.141 Uiso 0.50 1 calc PR A 2
H62F H 0.3669 0.4285 0.0710 0.141 Uiso 0.50 1 calc PR A 2
C63' C 0.217(3) 0.576(2) 0.1597(16) 0.158(11) Uani 0.50 1 d PDU A 2
C64' C 0.194(3) 0.519(2) 0.227(2) 0.151(15) Uani 0.50 1 d PDU A 2
H64D H 0.1634 0.5500 0.2677 0.227 Uiso 0.50 1 calc PR A 2
H64E H 0.2604 0.4756 0.2408 0.227 Uiso 0.50 1 calc PR A 2
H64F H 0.1420 0.4940 0.2129 0.227 Uiso 0.50 1 calc PR A 2
C66' C 0.180(3) 0.666(2) 0.181(2) 0.112(11) Uani 0.50 1 d PDU A 2
H66D H 0.1036 0.6914 0.1731 0.167 Uiso 0.50 1 calc PR A 2
H66E H 0.2209 0.6966 0.1514 0.167 Uiso 0.50 1 calc PR A 2
H66F H 0.1938 0.6643 0.2329 0.167 Uiso 0.50 1 calc PR A 2
C65' C 0.162(2) 0.561(2) 0.0927(17) 0.174(14) Uani 0.50 1 d PDU A 2
H65D H 0.1473 0.5095 0.1035 0.261 Uiso 0.50 1 d PR A 2
H65E H 0.2101 0.5586 0.0494 0.261 Uiso 0.50 1 d PR A 2
H65F H 0.0946 0.6053 0.0836 0.261 Uiso 0.50 1 d PR A 2

loop_
_atom_site_aniso_label
_atom_site_aniso_U_11
_atom_site_aniso_U_22
_atom_site_aniso_U_33
_atom_site_aniso_U_23
_atom_site_aniso_U_13
_atom_site_aniso_U_12
Br1 0.2013(19) 0.318(3) 0.1238(13) -0.1046(16) 0.0708(12) -0.0988(19)
Br2 0.0942(9) 0.0572(8) 0.1990(14) -0.0463(8) 0.0010(8) -0.0244(6)
Si1 0.0703(17) 0.076(2) 0.092(2) -0.0399(17) -0.0149(15) -0.0129(15)
Si2 0.072(2) 0.160(4) 0.109(3) -0.017(3) -0.0188(18) -0.055(2)
N1 0.054(5) 0.081(6) 0.111(6) -0.038(5) -0.031(5) 0.011(4)
N2 0.080(6) 0.078(6) 0.065(5) -0.026(5) 0.015(4) -0.025(5)
N3 0.046(4) 0.072(6) 0.101(6) -0.023(4) 0.008(4) -0.026(4)
N4 0.052(4) 0.047(5) 0.071(5) -0.017(4) -0.002(4) -0.017(4)
O1 0.103(5) 0.053(4) 0.078(4) -0.008(4) 0.005(4) -0.029(4)
O2 0.096(5) 0.074(5) 0.067(4) -0.023(4) 0.016(4) -0.042(4)
O3 0.067(4) 0.044(4) 0.073(4) -0.017(3) 0.012(3) -0.021(3)
O4 0.079(4) 0.045(4) 0.108(5) -0.006(4) 0.007(4) -0.018(3)
O5 0.056(4) 0.046(4) 0.123(5) -0.037(4) -0.013(3) -0.004(3)
O6 0.096(5) 0.067(5) 0.069(5) -0.022(4) 0.006(4) -0.016(4)
C1 0.049(5) 0.059(7) 0.073(7) -0.020(6) 0.003(5) -0.016(5)
C2 0.051(5) 0.053(6) 0.069(6) -0.023(5) -0.003(5) -0.013(5)
C3 0.058(6) 0.060(6) 0.073(6) -0.024(5) 0.002(5) -0.022(5)
C4 0.056(6) 0.085(8) 0.101(8) -0.037(6) -0.002(5) -0.020(6)
C5 0.044(5) 0.100(9) 0.127(9) -0.036(7) -0.025(6) -0.014(6)
C6 0.072(7) 0.129(11) 0.127(10) -0.037(8) -0.017(7) -0.028(7)
C7 0.044(5) 0.049(6) 0.065(6) -0.008(5) 0.003(4) -0.013(4)
C8 0.058(6) 0.056(6) 0.077(7) -0.027(6) -0.010(5) -0.009(5)
C9 0.051(5) 0.059(7) 0.077(7) -0.004(6) -0.009(5) -0.022(5)
C10 0.052(5) 0.064(7) 0.053(6) -0.020(5) -0.001(4) -0.020(5)
C11 0.051(5) 0.054(6) 0.068(6) -0.015(5) 0.002(4) -0.029(5)
C12 0.038(4) 0.052(6) 0.066(6) -0.016(5) 0.005(4) -0.016(4)
C13 0.087(8) 0.066(7) 0.076(8) -0.015(6) 0.000(7) -0.013(6)
C14 0.088(9) 0.130(11) 0.112(10) -0.031(8) 0.031(8) -0.029(8)
C15 0.129(11) 0.148(13) 0.132(12) -0.048(11) 0.062(11) -0.064(10)
C16 0.128(13) 0.198(17) 0.078(10) -0.050(10) 0.022(9) -0.058(12)
C17 0.150(14) 0.24(2) 0.089(10) -0.056(11) 0.010(10) -0.078(14)
C18 0.129(11) 0.174(15) 0.116(11) -0.039(10) 0.015(10) -0.033(10)
C19 0.109(8) 0.046(7) 0.136(9) -0.021(6) 0.007(7) -0.022(6)
C20 0.126(9) 0.096(9) 0.088(7) -0.031(6) 0.058(7) -0.054(7)
C21 0.076(6) 0.067(7) 0.080(7) -0.014(6) 0.000(5) -0.033(6)
C22 0.075(7) 0.125(10) 0.106(8) -0.057(7) 0.012(6) -0.017(7)
C23 0.106(9) 0.175(14) 0.131(10) -0.094(10) -0.039(7) -0.012(9)
C24 0.124(10) 0.079(9) 0.162(12) -0.008(8) -0.039(9) -0.045(8)
C25 0.33(3) 0.063(11) 0.40(3) -0.056(16) -0.10(2) 0.018(15)
C26 0.137(13) 0.22(2) 0.41(3) 0.15(2) -0.087(16) -0.115(15)
C27 0.236(18) 0.214(19) 0.144(13) 0.077(13) -0.068(13) -0.149(16)
C28 0.124(11) 0.231(19) 0.194(15) 0.080(14) -0.052(11) -0.085(12)
C29 0.076(8) 0.193(16) 0.169(13) -0.066(11) -0.019(8) -0.020(9)
C30 0.096(9) 0.174(14) 0.116(10) -0.032(10) 0.001(8) -0.080(10)
C31 0.113(10) 0.29(2) 0.122(11) -0.051(12) 0.025(9) -0.096(13)
C32 0.139(12) 0.25(2) 0.219(16) -0.092(15) -0.006(11) -0.120(14)
C33 0.173(15) 0.192(18) 0.170(15) -0.042(14) 0.017(12) -0.099(14)
C34 0.057(5) 0.060(7) 0.063(6) -0.020(5) 0.001(5) -0.027(5)
C35 0.069(6) 0.047(6) 0.065(6) -0.009(5) -0.009(5) -0.019(5)
C36 0.072(6) 0.072(7) 0.073(6) -0.015(5) -0.006(5) -0.032(6)
C37 0.067(6) 0.083(7) 0.070(6) -0.020(5) -0.010(5) -0.021(6)
C38 0.076(7) 0.093(8) 0.089(7) -0.016(6) -0.009(6) -0.036(6)
C39 0.084(7) 0.104(9) 0.110(9) -0.023(7) -0.034(7) -0.021(7)
C40 0.039(5) 0.052(6) 0.067(6) -0.015(5) -0.004(4) -0.016(4)
C41 0.054(5) 0.046(6) 0.077(6) -0.016(5) -0.003(4) -0.018(5)
C42 0.043(5) 0.051(7) 0.088(7) 0.010(6) -0.016(5) -0.019(5)
C43 0.052(5) 0.044(6) 0.076(7) -0.014(6) -0.008(5) -0.013(5)
C44 0.053(5) 0.070(8) 0.064(7) -0.018(6) -0.005(5) -0.016(5)
C45 0.048(5) 0.048(6) 0.078(7) -0.010(5) -0.005(5) -0.017(4)
C46 0.048(5) 0.039(5) 0.071(6) -0.007(5) -0.008(4) -0.012(4)
C47 0.063(6) 0.052(6) 0.108(8) -0.008(6) 0.008(5) -0.027(5)
C48 0.063(6) 0.050(6) 0.114(8) -0.003(6) 0.002(6) -0.030(5)
C49 0.063(6) 0.055(6) 0.090(7) -0.017(5) -0.003(5) -0.024(5)
C50 0.049(5) 0.043(6) 0.124(8) -0.015(5) -0.011(5) -0.013(5)
C51 0.058(6) 0.052(6) 0.102(7) -0.016(5) -0.002(5) -0.032(5)
C52 0.084(7) 0.064(7) 0.113(9) 0.010(7) -0.002(7) -0.025(6)
C53 0.055(6) 0.057(7) 0.153(10) -0.042(6) -0.001(6) 0.004(5)
C54 0.161(12) 0.101(11) 0.087(9) -0.026(8) 0.015(8) -0.023(9)
Si3 0.088(5) 0.106(6) 0.065(6) -0.027(5) 0.011(4) -0.057(5)
Si4 0.091(6) 0.095(5) 0.058(5) -0.008(4) -0.002(4) -0.045(4)
C55 0.159(17) 0.224(18) 0.130(15) -0.093(13) -0.014(12) -0.086(15)
C56 0.142(16) 0.215(17) 0.113(11) -0.075(11) -0.009(12) -0.075(13)
C57 0.182(13) 0.219(16) 0.107(9) 0.013(10) 0.000(10) -0.093(13)
C58 0.187(13) 0.229(16) 0.106(10) -0.003(11) 0.014(10) -0.080(13)
C59 0.189(14) 0.223(18) 0.121(11) 0.027(13) -0.014(11) -0.081(15)
C60 0.179(15) 0.215(17) 0.103(10) 0.010(11) 0.001(12) -0.103(15)
C61 0.077(14) 0.125(18) 0.154(18) -0.008(15) 0.001(13) -0.055(14)
C62 0.14(2) 0.13(2) 0.13(2) -0.050(16) -0.024(15) -0.024(15)
C63 0.091(13) 0.078(13) 0.093(13) -0.004(11) -0.001(11) -0.034(12)
C64 0.139(19) 0.137(19) 0.16(2) 0.013(16) -0.007(15) -0.047(15)
C65 0.161(18) 0.163(19) 0.157(19) -0.006(15) -0.066(15) -0.064(15)
C66 0.24(4) 0.24(4) 0.24(4) -0.02(2) 0.000(19) -0.08(2)
Si3' 0.115(7) 0.202(11) 0.082(7) -0.018(8) 0.005(5) -0.093(9)
Si4' 0.111(7) 0.189(11) 0.081(7) -0.017(7) -0.022(5) -0.068(7)
C55' 0.181(15) 0.22(2) 0.120(13) 0.033(16) -0.015(13) -0.083(17)
C56' 0.186(15) 0.216(17) 0.104(10) 0.009(11) -0.003(13) -0.096(15)
C57' 0.164(14) 0.228(15) 0.127(10) -0.063(11) 0.005(10) -0.067(12)
C58' 0.169(16) 0.224(17) 0.132(13) -0.086(12) -0.004(11) -0.078(13)
C59' 0.183(13) 0.240(16) 0.123(10) -0.031(11) 0.007(11) -0.060(13)
C60' 0.154(16) 0.220(17) 0.121(11) -0.069(11) -0.003(12) -0.073(13)
C61' 0.160(19) 0.17(2) 0.118(17) -0.002(15) 0.010(14) -0.068(16)
C62' 0.115(16) 0.088(15) 0.091(16) -0.013(12) -0.005(12) -0.047(13)
C63' 0.121(17) 0.20(2) 0.150(18) -0.024(16) -0.059(15) -0.040(16)
C64' 0.14(2) 0.17(2) 0.15(2) -0.006(16) 0.012(15) -0.061(17)
C66' 0.097(15) 0.112(18) 0.111(16) -0.031(14) 0.002(13) -0.008(14)
C65' 0.141(18) 0.23(2) 0.18(2) -0.019(16) -0.075(15) -0.084(16)

loop_
_atom_type_symbol
_atom_type_description
_atom_type_scat_dispersion_real
_atom_type_scat_dispersion_imag
_atom_type_scat_source
C C 0.0033 0.0016 'International Tables Vol C Tables 4.2.6.8 and 6.1.1.4'
H H 0.0000 0.0000 'International Tables Vol C Tables 4.2.6.8 and 6.1.1.4'
N N 0.0061 0.0033 'International Tables Vol C Tables 4.2.6.8 and 6.1.1.4'
O O 0.0106 0.0060 'International Tables Vol C Tables 4.2.6.8 and 6.1.1.4'
Si Si 0.0817 0.0704 'International Tables Vol C Tables 4.2.6.8 and 6.1.1.4'
Br Br -0.2901 2.4595 'International Tables Vol C Tables 4.2.6.8 and 6.1.1.4'

loop_
_geom_angle_atom_site_label_1
_geom_angle_atom_site_label_2
_geom_angle_atom_site_label_3
_geom_angle
C24 Si1 C22 111.5(6)
C24 Si1 C23 110.5(6)
C22 Si1 C23 105.1(5)
C24 Si1 C3 110.1(5)
C22 Si1 C3 110.8(4)
C23 Si1 C3 108.7(5)
C28 Si2 C30 111.5(7)
C28 Si2 C29 112.2(7)
C30 Si2 C29 110.4(6)
C28 Si2 C6 106.5(6)
C30 Si2 C6 111.1(6)
C29 Si2 C6 104.8(5)
C2 N1 H1 180.0
C1 N2 C13 119.1(9)
C35 N3 H3 180.0
C34 N4 C46 122.2(7)
C9 O1 C19 117.6(7)
C10 O2 C20 118.6(6)
C11 O3 C21 116.7(6)
C42 O4 C52 117.4(8)
C43 O5 C53 115.0(6)
C44 O6 C54 117.4(8)
N2 C1 C7 118.4(9)
N2 C1 C2 124.2(8)
C7 C1 C2 117.4(9)
N1 C2 C1 121.2(7)
N1 C2 C3 119.3(8)
C1 C2 C3 119.4(8)
C4 C3 C2 115.1(8)
C4 C3 Si1 126.7(6)
C2 C3 Si1 118.1(6)
C3 C4 C5 127.8(9)
C3 C4 H4 116.1
C5 C4 H4 116.1
C6 C5 C4 172.3(11)
C5 C6 Si2 175.1(11)
C12 C7 C8 119.5(8)
C12 C7 C1 119.5(8)
C8 C7 C1 121.0(8)
C7 C8 C9 121.1(9)
C7 C8 H8 119.4
C9 C8 H8 119.4
O1 C9 C10 115.8(8)
O1 C9 C8 126.0(9)
C10 C9 C8 118.2(9)
O2 C10 C11 118.6(8)
O2 C10 C9 121.4(9)
C11 C10 C9 119.9(8)
O3 C11 C12 124.6(8)
O3 C11 C10 115.0(7)
C12 C11 C10 120.4(8)
C7 C12 C11 120.8(8)
C7 C12 H12 119.6
C11 C12 H12 119.6
C14 C13 C18 119.3(11)
C14 C13 N2 122.9(11)
C18 C13 N2 117.5(11)
C13 C14 C15 121.5(13)
C13 C14 H14 119.2
C15 C14 H14 119.2
C16 C15 C14 123.8(14)
C16 C15 H15 118.1
C14 C15 H15 118.1
C15 C16 C17 117.8(13)
C15 C16 Br1 123.3(13)
C17 C16 Br1 118.9(12)
C16 C17 C18 122.2(13)
C16 C17 H17 118.9
C18 C17 H17 118.9
C13 C18 C17 115.2(13)
C13 C18 H18 122.4
C17 C18 H18 122.4
O1 C19 H19A 109.5
O1 C19 H19B 109.5
H19A C19 H19B 109.5
O1 C19 H19C 109.5
H19A C19 H19C 109.5
H19B C19 H19C 109.5
O2 C20 H20A 109.5
O2 C20 H20B 109.5
H20A C20 H20B 109.5
O2 C20 H20C 109.5
H20A C20 H20C 109.5
H20B C20 H20C 109.5
O3 C21 H21A 109.5
O3 C21 H21B 109.5
H21A C21 H21B 109.5
O3 C21 H21C 109.5
H21A C21 H21C 109.5
H21B C21 H21C 109.5
Si1 C22 H22A 109.5
Si1 C22 H22B 109.5
H22A C22 H22B 109.5
Si1 C22 H22C 109.5
H22A C22 H22C 109.5
H22B C22 H22C 109.5
Si1 C23 H23A 109.5
Si1 C23 H23B 109.5
H23A C23 H23B 109.5
Si1 C23 H23C 109.5
H23A C23 H23C 109.5
H23B C23 H23C 109.5
C26 C24 C27 110.0(14)
C26 C24 C25 111.2(13)
C27 C24 C25 102.0(12)
C26 C24 Si1 113.7(10)
C27 C24 Si1 113.2(8)
C25 C24 Si1 106.1(12)
C24 C25 H25A 109.5
C24 C25 H25B 109.5
H25A C25 H25B 109.5
C24 C25 H25C 109.5
H25A C25 H25C 109.5
H25B C25 H25C 109.5
C24 C26 H26A 109.5
C24 C26 H26B 109.5
H26A C26 H26B 109.5
C24 C26 H26C 109.5
H26A C26 H26C 109.5
H26B C26 H26C 109.5
C24 C27 H27A 109.5
C24 C27 H27B 109.5
H27A C27 H27B 109.5
C24 C27 H27C 109.5
H27A C27 H27C 109.5
H27B C27 H27C 109.5
Si2 C28 H28A 109.5
Si2 C28 H28B 109.5
H28A C28 H28B 109.5
Si2 C28 H28C 109.5
H28A C28 H28C 109.5
H28B C28 H28C 109.5
Si2 C29 H29A 109.5
Si2 C29 H29B 109.5
H29A C29 H29B 109.5
Si2 C29 H29C 109.5
H29A C29 H29C 109.5
H29B C29 H29C 109.5
C31 C30 C32 111.6(11)
C31 C30 C33 107.9(13)
C32 C30 C33 108.6(12)
C31 C30 Si2 111.1(10)
C32 C30 Si2 109.1(10)
C33 C30 Si2 108.3(9)
C30 C31 H31A 109.5
C30 C31 H31B 109.5
H31A C31 H31B 109.5
C30 C31 H31C 109.5
H31A C31 H31C 109.5
H31B C31 H31C 109.5
C30 C32 H32A 109.5
C30 C32 H32B 109.5
H32A C32 H32B 109.5
C30 C32 H32C 109.5
H32A C32 H32C 109.5
H32B C32 H32C 109.5
C30 C33 H33A 109.5
C30 C33 H33B 109.5
H33A C33 H33B 109.5
C30 C33 H33C 109.5
H33A C33 H33C 109.5
H33B C33 H33C 109.5
N4 C34 C40 118.8(8)
N4 C34 C35 124.0(8)
C40 C34 C35 116.7(8)
N3 C35 C36 119.9(8)
N3 C35 C34 121.9(7)
C36 C35 C34 118.2(7)
C37 C36 C35 118.6(8)
C37 C36 Si3 125.6(7)
C35 C36 Si3 114.4(7)
C37 C36 Si3' 123.4(7)
C35 C36 Si3' 115.6(7)
Si3 C36 Si3' 26.4(4)
C36 C37 C38 128.8(9)
C36 C37 H37 115.6
C38 C37 H37 115.6
C39 C38 C37 175.8(11)
C38 C39 Si4 171.1(11)
C38 C39 Si4' 161.0(11)
Si4 C39 Si4' 25.8(3)
C41 C40 C45 119.9(8)
C41 C40 C34 120.7(8)
C45 C40 C34 119.4(8)
C40 C41 C42 118.2(8)
C40 C41 H41 120.9
C42 C41 H41 120.9
O4 C42 C43 116.0(9)
O4 C42 C41 122.8(9)
C43 C42 C41 121.2(8)
O5 C43 C44 120.2(9)
O5 C43 C42 119.4(9)
C44 C43 C42 120.1(8)
O6 C44 C45 125.7(10)
O6 C44 C43 114.4(9)
C45 C44 C43 119.9(9)
C44 C45 C40 120.5(8)
C44 C45 H45 119.7
C40 C45 H45 119.7
C51 C46 C47 117.8(8)
C51 C46 N4 123.2(7)
C47 C46 N4 118.9(8)
C48 C47 C46 120.4(8)
C48 C47 H47 119.8
C46 C47 H47 119.8
C49 C48 C47 120.1(8)
C49 C48 H48 119.9
C47 C48 H48 119.9
C48 C49 C50 122.0(8)
C48 C49 Br2 120.3(7)
C50 C49 Br2 117.7(7)
C49 C50 C51 117.7(8)
C49 C50 H50 121.1
C51 C50 H50 121.1
C46 C51 C50 121.9(7)
C46 C51 H51 119.0
C50 C51 H51 119.0
O4 C52 H52A 109.5
O4 C52 H52B 109.5
H52A C52 H52B 109.5
O4 C52 H52C 109.5
H52A C52 H52C 109.5
H52B C52 H52C 109.5
O5 C53 H53A 109.5
O5 C53 H53B 109.5
H53A C53 H53B 109.5
O5 C53 H53C 109.5
H53A C53 H53C 109.5
H53B C53 H53C 109.5
O6 C54 H54A 109.5
O6 C54 H54B 109.5
H54A C54 H54B 109.5
O6 C54 H54C 109.5
H54A C54 H54C 109.5
H54B C54 H54C 109.5
C56 Si3 C57 104.2(18)
C56 Si3 C36 117.3(13)
C57 Si3 C36 107.3(11)
C56 Si3 C55 110.5(18)
C57 Si3 C55 105.1(15)
C36 Si3 C55 111.4(11)
C61 Si4 C39 118.3(11)
C61 Si4 C63 115.0(13)
C39 Si4 C63 102.5(8)
C61 Si4 C62 117.4(15)
C39 Si4 C62 99.0(11)
C63 Si4 C62 101.9(13)
C59 C57 C60 121(3)
C59 C57 C58 102(3)
C60 C57 C58 99(3)
C59 C57 Si3 111(2)
C60 C57 Si3 107(2)
C58 C57 Si3 117(2)
C57 C59 H55E 84.5
H59A C59 H55E 163.0
H59B C59 H55E 55.2
H59C C59 H55E 73.2
C57 C59 H55F 138.0
H59A C59 H55F 63.4
H59B C59 H55F 48.3
H59C C59 H55F 111.8
H55E C59 H55F 99.8
C57 C60 H56D 63.8
H60A C60 H56D 77.2
H60B C60 H56D 172.2
H60C C60 H56D 70.9
C57 C60 H56E 154.7
H60A C60 H56E 63.4
H60B C60 H56E 95.5
H60C C60 H56E 56.4
H56D C60 H56E 91.0
C64 C63 C65 106(2)
C64 C63 C66 102(3)
C65 C63 C66 110(3)
C64 C63 Si4 117(2)
C65 C63 Si4 108.6(18)
C66 C63 Si4 113(3)
C63 C65 H65E 111.4
H65A C65 H65E 94.7
H65B C65 H65E 121.1
H65C C65 H65E 15.7
C63 C65 H65F 112.4
H65A C65 H65F 136.9
H65B C65 H65F 46.2
H65C C65 H65F 65.2
H65E C65 H65F 79.5
C55' Si3' C57' 110.7(16)
C55' Si3' C36 112.7(13)
C57' Si3' C36 106.6(10)
C55' Si3' C56' 89.6(15)
C57' Si3' C56' 127.0(14)
C36 Si3' C56' 109.3(12)
C63' Si4' C62' 108.9(15)
C63' Si4' C39 105.0(10)
C62' Si4' C39 106.6(12)
C63' Si4' C61' 106.7(16)
C62' Si4' C61' 115.3(15)
C39 Si4' C61' 113.8(12)
Si3' C55' H55D 109.9
Si3' C55' H55E 107.8
H55D C55' H55E 109.5
Si3' C55' H55F 110.7
H55D C55' H55F 109.5
H55E C55' H55F 109.5
Si3' C56' H56D 109.8
Si3' C56' H56E 109.3
H56D C56' H56E 109.5
Si3' C56' H56F 109.3
H56D C56' H56F 109.5
H56E C56' H56F 109.5
C58' C57' C60' 117(3)
C58' C57' C59' 117(2)
C60' C57' C59' 112(3)
C58' C57' Si3' 94.9(17)
C60' C57' Si3' 118(2)
C59' C57' Si3' 94.9(17)
C57' C58' H58D 109.5
C57' C58' H58E 109.5
H58D C58' H58E 109.5
C57' C58' H58F 109.5
H58D C58' H58F 109.5
H58E C58' H58F 109.5
C57' C59' H59D 109.5
C57' C59' H59E 109.5
H59D C59' H59E 109.5
C57' C59' H59F 109.5
H59D C59' H59F 109.5
H59E C59' H59F 109.5
C57' C60' H60D 109.5
C57' C60' H60E 109.5
H60D C60' H60E 109.5
C57' C60' H60F 109.5
H60D C60' H60F 109.5
H60E C60' H60F 109.5
Si4' C61' H61D 109.5
Si4' C61' H61E 109.5
H61D C61' H61E 109.5
Si4' C61' H61F 109.5
H61D C61' H61F 109.5
H61E C61' H61F 109.5
Si4' C62' H62D 109.5
Si4' C62' H62E 109.5
H62D C62' H62E 109.5
Si4' C62' H62F 109.5
H62D C62' H62F 109.5
H62E C62' H62F 109.5
C66' C63' C65' 117(3)
C66' C63' C64' 109(3)
C65' C63' C64' 106(3)
C66' C63' Si4' 112(2)
C65' C63' Si4' 105(2)
C64' C63' Si4' 108(2)
C63' C64' H64D 109.5
C63' C64' H64E 109.5
H64D C64' H64E 109.5
C63' C64' H64F 109.5
H64D C64' H64F 109.5
H64E C64' H64F 109.5
C63' C66' H66D 109.5
C63' C66' H66E 109.5
H66D C66' H66E 109.5
C63' C66' H66F 109.5
H66D C66' H66F 109.5
H66E C66' H66F 109.5
C63' C65' H65D 109.5
C63' C65' H65E 109.4
H65D C65' H65E 109.5
C63' C65' H65F 109.5
H65D C65' H65F 109.5
H65E C65' H65F 109.5

loop_
_geom_bond_atom_site_label_1
_geom_bond_atom_site_label_2
_geom_bond_distance
Br1 C16 1.857(13)
Br2 C49 1.894(9)
Si1 C24 1.857(13)
Si1 C22 1.860(9)
Si1 C23 1.862(9)
Si1 C3 1.885(9)
Si2 C28 1.831(14)
Si2 C30 1.858(14)
Si2 C29 1.861(12)
Si2 C6 1.871(11)
N1 C2 1.263(10)
N1 H1 0.8600
N2 C1 1.274(10)
N2 C13 1.416(12)
N3 C35 1.253(9)
N3 H3 0.8600
N4 C34 1.272(10)
N4 C46 1.420(10)
O1 C9 1.357(10)
O1 C19 1.419(10)
O2 C10 1.365(9)
O2 C20 1.460(10)
O3 C11 1.365(9)
O3 C21 1.435(10)
O4 C42 1.365(10)
O4 C52 1.409(11)
O5 C43 1.370(9)
O5 C53 1.435(9)
O6 C44 1.346(10)
O6 C54 1.408(12)
C1 C7 1.472(11)
C1 C2 1.511(12)
C2 C3 1.514(10)
C3 C4 1.356(11)
C4 C5 1.406(12)
C4 H4 0.9300
C5 C6 1.182(11)
C7 C12 1.378(10)
C7 C8 1.384(11)
C8 C9 1.412(11)
C8 H8 0.9300
C9 C10 1.410(11)
C10 C11 1.387(11)
C11 C12 1.387(10)
C12 H12 0.9300
C13 C14 1.339(14)
C13 C18 1.382(15)
C14 C15 1.378(15)
C14 H14 0.9300
C15 C16 1.271(16)
C15 H15 0.9300
C16 C17 1.356(18)
C17 C18 1.474(17)
C17 H17 0.9300
C18 H18 0.9300
C19 H19A 0.9600
C19 H19B 0.9600
C19 H19C 0.9600
C20 H20A 0.9600
C20 H20B 0.9600
C20 H20C 0.9600
C21 H21A 0.9600
C21 H21B 0.9600
C21 H21C 0.9600
C22 H22A 0.9600
C22 H22B 0.9600
C22 H22C 0.9600
C23 H23A 0.9600
C23 H23B 0.9600
C23 H23C 0.9600
C24 C26 1.457(17)
C24 C27 1.526(15)
C24 C25 1.63(2)
C25 H25A 0.9600
C25 H25B 0.9600
C25 H25C 0.9600
C26 H26A 0.9600
C26 H26B 0.9600
C26 H26C 0.9600
C27 H27A 0.9600
C27 H27B 0.9600
C27 H27C 0.9600
C28 H28A 0.9600
C28 H28B 0.9600
C28 H28C 0.9600
C29 H29A 0.9600
C29 H29B 0.9600
C29 H29C 0.9600
C30 C31 1.490(15)
C30 C32 1.530(14)
C30 C33 1.562(18)
C31 H31A 0.9600
C31 H31B 0.9600
C31 H31C 0.9600
C32 H32A 0.9600
C32 H32B 0.9600
C32 H32C 0.9600
C33 H33A 0.9600
C33 H33B 0.9600
C33 H33C 0.9600
C34 C40 1.486(11)
C34 C35 1.517(11)
C35 C36 1.508(11)
C36 C37 1.318(11)
C36 Si3 1.916(13)
C36 Si3' 1.981(14)
C37 C38 1.444(12)
C37 H37 0.9300
C38 C39 1.219(12)
C39 Si4 1.844(13)
C39 Si4' 1.867(14)
C40 C41 1.384(11)
C40 C45 1.419(11)
C41 C42 1.413(11)
C41 H41 0.9300
C42 C43 1.383(12)
C43 C44 1.381(12)
C44 C45 1.374(11)
C45 H45 0.9300
C46 C51 1.365(10)
C46 C47 1.393(10)
C47 C48 1.375(11)
C47 H47 0.9300
C48 C49 1.345(11)
C48 H48 0.9300
C49 C50 1.357(10)
C50 C51 1.401(11)
C50 H50 0.9300
C51 H51 0.9300
C52 H52A 0.9600
C52 H52B 0.9600
C52 H52C 0.9600
C53 H53A 0.9600
C53 H53B 0.9600
C53 H53C 0.9600
C54 H54A 0.9600
C54 H54B 0.9600
C54 H54C 0.9600
Si3 C56 1.72(3)
Si3 C57 1.88(3)
Si3 C55 1.92(2)
Si4 C61 1.83(3)
Si4 C63 1.92(3)
Si4 C62 2.05(3)
C55 H55A 0.9600
C55 H55B 0.9600
C55 H55C 0.9600
C56 H56A 0.9600
C56 H56B 0.9600
C56 H56C 0.9600
C57 C59 1.507(19)
C57 C60 1.530(19)
C57 C58 1.532(18)
C58 H58A 0.9600
C58 H58B 0.9600
C58 H58C 0.9600
C59 H59A 0.9600
C59 H59B 0.9600
C59 H59C 0.9600
C59 H55E 1.1700
C59 H55F 0.8625
C60 H60A 0.9600
C60 H60B 0.9600
C60 H60C 0.9600
C60 H56E 0.4331
C61 H61A 0.9600
C61 H61B 0.9600
C61 H61C 0.9600
C62 H62A 0.9600
C62 H62B 0.9600
C62 H62C 0.9600
C63 C64 1.43(3)
C63 C65 1.49(3)
C63 C66 1.58(6)
C64 H64A 0.9600
C64 H64B 0.9600
C64 H64C 0.9600
C65 H65A 0.9600
C65 H65B 0.9600
C65 H65C 0.9600
C65 H65E 0.9701
C66 H66A 0.9600
C66 H66B 0.9600
C66 H66C 0.9600
Si3' C55' 1.87(4)
Si3' C57' 1.95(4)
Si3' C56' 2.02(4)
Si4' C63' 1.80(3)
Si4' C62' 1.85(3)
Si4' C61' 1.92(3)
C55' H55D 0.9600
C55' H55E 0.9600
C55' H55F 0.9600
C56' H56D 0.9600
C56' H56E 0.9600
C56' H56F 0.9600
C57' C58' 1.562(18)
C57' C60' 1.569(19)
C57' C59' 1.589(18)
C58' H58D 0.9600
C58' H58E 0.9600
C58' H58F 0.9600
C59' H59D 0.9600
C59' H59E 0.9600
C59' H59F 0.9600
C60' H60D 0.9600
C60' H60E 0.9600
C60' H60F 0.9600
C61' H61D 0.9600
C61' H61E 0.9600
C61' H61F 0.9600
C62' H62D 0.9600
C62' H62E 0.9600
C62' H62F 0.9600
C63' C66' 1.543(19)
C63' C65' 1.548(18)
C63' C64' 1.549(19)
C64' H64D 0.9600
C64' H64E 0.9600
C64' H64F 0.9600
C66' H66D 0.9600
C66' H66E 0.9600
C66' H66F 0.9600
C65' H65D 0.9600
C65' H65E 0.9600
C65' H65F 0.9600

loop_
_geom_hbond_atom_site_label_D
_geom_hbond_atom_site_label_H
_geom_hbond_atom_site_label_A
_geom_hbond_distance_DH
_geom_hbond_distance_HA
_geom_hbond_distance_DA
_geom_hbond_angle_DHA
N3 H3 O2 0.86 2.66 3.139(9) 116.5

loop_
_geom_torsion_atom_site_label_1
_geom_torsion_atom_site_label_2
_geom_torsion_atom_site_label_3
_geom_torsion_atom_site_label_4
_geom_torsion
C13 N2 C1 C7 -173.0(8)
C13 N2 C1 C2 3.5(13)
N2 C1 C2 N1 -104.8(11)
C7 C1 C2 N1 71.7(11)
N2 C1 C2 C3 73.0(11)
C7 C1 C2 C3 -110.5(8)
N1 C2 C3 C4 -156.8(9)
C1 C2 C3 C4 25.4(12)
N1 C2 C3 Si1 20.5(11)
C1 C2 C3 Si1 -157.3(7)
C24 Si1 C3 C4 87.9(9)
C22 Si1 C3 C4 -148.3(9)
C23 Si1 C3 C4 -33.3(10)
C24 Si1 C3 C2 -89.0(8)
C22 Si1 C3 C2 34.8(8)
C23 Si1 C3 C2 149.8(7)
C2 C3 C4 C5 176.3(9)
Si1 C3 C4 C5 -0.7(16)
C3 C4 C5 C6 -168(9)
C4 C5 C6 Si2 -31(21)
C28 Si2 C6 C5 -51(13)
C30 Si2 C6 C5 -173(13)
C29 Si2 C6 C5 68(13)
N2 C1 C7 C12 8.2(11)
C2 C1 C7 C12 -168.6(7)
N2 C1 C7 C8 -172.9(8)
C2 C1 C7 C8 10.4(11)
C12 C7 C8 C9 2.1(12)
C1 C7 C8 C9 -176.8(7)
C19 O1 C9 C10 -175.2(7)
C19 O1 C9 C8 6.1(12)
C7 C8 C9 O1 177.8(7)
C7 C8 C9 C10 -0.8(12)
C20 O2 C10 C11 -122.3(8)
C20 O2 C10 C9 59.3(11)
O1 C9 C10 O2 -1.8(11)
C8 C9 C10 O2 177.0(7)
O1 C9 C10 C11 179.9(7)
C8 C9 C10 C11 -1.3(11)
C21 O3 C11 C12 -1.7(10)
C21 O3 C11 C10 178.2(7)
O2 C10 C11 O3 4.0(10)
C9 C10 C11 O3 -177.7(7)
O2 C10 C11 C12 -176.2(7)
C9 C10 C11 C12 2.1(11)
C8 C7 C12 C11 -1.3(11)
C1 C7 C12 C11 177.7(7)
O3 C11 C12 C7 179.0(7)
C10 C11 C12 C7 -0.8(11)
C1 N2 C13 C14 73.5(13)
C1 N2 C13 C18 -112.7(12)
C18 C13 C14 C15 0.6(19)
N2 C13 C14 C15 174.3(11)
C13 C14 C15 C16 4(2)
C14 C15 C16 C17 -4(3)
C14 C15 C16 Br1 177.4(11)
C15 C16 C17 C18 0(3)
Br1 C16 C17 C18 179.0(12)
C14 C13 C18 C17 -3.8(19)
N2 C13 C18 C17 -177.9(11)
C16 C17 C18 C13 4(2)
C22 Si1 C24 C26 171.9(12)
C23 Si1 C24 C26 55.4(14)
C3 Si1 C24 C26 -64.6(13)
C22 Si1 C24 C27 -61.6(12)
C23 Si1 C24 C27 -178.1(10)
C3 Si1 C24 C27 61.8(11)
C22 Si1 C24 C25 49.4(10)
C23 Si1 C24 C25 -67.1(11)
C3 Si1 C24 C25 172.9(9)
C28 Si2 C30 C31 -53.7(11)
C29 Si2 C30 C31 -179.2(9)
C6 Si2 C30 C31 64.9(11)
C28 Si2 C30 C32 69.8(11)
C29 Si2 C30 C32 -55.7(12)
C6 Si2 C30 C32 -171.5(10)
C28 Si2 C30 C33 -172.1(9)
C29 Si2 C30 C33 62.5(10)
C6 Si2 C30 C33 -53.4(10)
C46 N4 C34 C40 -174.5(6)
C46 N4 C34 C35 -2.7(12)
N4 C34 C35 N3 -104.4(10)
C40 C34 C35 N3 67.5(11)
N4 C34 C35 C36 77.2(11)
C40 C34 C35 C36 -110.9(8)
N3 C35 C36 C37 -166.9(9)
C34 C35 C36 C37 11.5(13)
N3 C35 C36 Si3 25.5(11)
C34 C35 C36 Si3 -156.0(7)
N3 C35 C36 Si3' -3.6(12)
C34 C35 C36 Si3' 174.8(8)
C35 C36 C37 C38 176.6(9)
Si3 C36 C37 C38 -17.4(16)
Si3' C36 C37 C38 14.7(16)
C36 C37 C38 C39 -132(15)
C37 C38 C39 Si4 -114(15)
C37 C38 C39 Si4' 114(15)
N4 C34 C40 C41 -179.5(7)
C35 C34 C40 C41 8.1(11)
N4 C34 C40 C45 -1.7(11)
C35 C34 C40 C45 -174.1(7)
C45 C40 C41 C42 3.4(11)
C34 C40 C41 C42 -178.9(6)
C52 O4 C42 C43 177.0(7)
C52 O4 C42 C41 -4.1(11)
C40 C41 C42 O4 177.5(7)
C40 C41 C42 C43 -3.6(11)
C53 O5 C43 C44 -91.5(9)
C53 O5 C43 C42 93.8(10)
O4 C42 C43 O5 -4.2(11)
C41 C42 C43 O5 176.8(6)
O4 C42 C43 C44 -179.0(7)
C41 C42 C43 C44 2.0(12)
C54 O6 C44 C45 -2.1(13)
C54 O6 C44 C43 177.7(8)
O5 C43 C44 O6 5.2(11)
C42 C43 C44 O6 179.9(7)
O5 C43 C44 C45 -175.0(7)
C42 C43 C44 C45 -0.2(12)
O6 C44 C45 C40 179.9(7)
C43 C44 C45 C40 0.1(11)
C41 C40 C45 C44 -1.7(11)
C34 C40 C45 C44 -179.5(7)
C34 N4 C46 C51 55.0(11)
C34 N4 C46 C47 -128.2(9)
C51 C46 C47 C48 -1.0(13)
N4 C46 C47 C48 -178.0(8)
C46 C47 C48 C49 -0.5(14)
C47 C48 C49 C50 2.7(14)
C47 C48 C49 Br2 -178.1(7)
C48 C49 C50 C51 -3.3(14)
Br2 C49 C50 C51 177.5(6)
C47 C46 C51 C50 0.4(13)
N4 C46 C51 C50 177.2(8)
C49 C50 C51 C46 1.7(13)
C37 C36 Si3 C56 -143.8(19)
C35 C36 Si3 C56 22.7(19)
Si3' C36 Si3 C56 122(2)
C37 C36 Si3 C57 99.4(14)
C35 C36 Si3 C57 -94.0(12)
Si3' C36 Si3 C57 4.9(13)
C37 C36 Si3 C55 -15.1(17)
C35 C36 Si3 C55 151.4(14)
Si3' C36 Si3 C55 -109.7(19)
C38 C39 Si4 C61 32(7)
Si4' C39 Si4 C61 178(2)
C38 C39 Si4 C63 160(6)
Si4' C39 Si4 C63 -53.9(14)
C38 C39 Si4 C62 -96(7)
Si4' C39 Si4 C62 50.5(16)
C56 Si3 C57 C59 170(3)
C36 Si3 C57 C59 -65(2)
C55 Si3 C57 C59 54(3)
C56 Si3 C57 C60 -56(3)
C36 Si3 C57 C60 69(2)
C55 Si3 C57 C60 -172(2)
C56 Si3 C57 C58 54(3)
C36 Si3 C57 C58 179(2)
C55 Si3 C57 C58 -62(3)
C61 Si4 C63 C64 176(2)
C39 Si4 C63 C64 46(2)
C62 Si4 C63 C64 -56(2)
C61 Si4 C63 C65 -64(2)
C39 Si4 C63 C65 166.2(18)
C62 Si4 C63 C65 64(2)
C61 Si4 C63 C66 58(3)
C39 Si4 C63 C66 -72(3)
C62 Si4 C63 C66 -174(3)
C37 C36 Si3' C55' 8.3(18)
C35 C36 Si3' C55' -154.1(15)
Si3 C36 Si3' C55' 112(2)
C37 C36 Si3' C57' -113.3(12)
C35 C36 Si3' C57' 84.3(11)
Si3 C36 Si3' C57' -9.4(11)
C37 C36 Si3' C56' 106.3(13)
C35 C36 Si3' C56' -56.1(14)
Si3 C36 Si3' C56' -149.8(19)
C38 C39 Si4' C63' -152(3)
Si4 C39 Si4' C63' 43.1(15)
C38 C39 Si4' C62' 92(3)
Si4 C39 Si4' C62' -72.3(16)
C38 C39 Si4' C61' -36(4)
Si4 C39 Si4' C61' 159(2)
C55' Si3' C57' C58' -64.1(19)
C36 Si3' C57' C58' 58.9(16)
C56' Si3' C57' C58' -170.1(18)
C55' Si3' C57' C60' 172(2)
C36 Si3' C57' C60' -65(2)
C56' Si3' C57' C60' 66(3)
C55' Si3' C57' C59' 54(2)
C36 Si3' C57' C59' 176.5(15)
C56' Si3' C57' C59' -52(2)
C62' Si4' C63' C66' 177(2)
C39 Si4' C63' C66' 63(2)
C61' Si4' C63' C66' -58(3)
C62' Si4' C63' C65' -55(3)
C39 Si4' C63' C65' -169(2)
C61' Si4' C63' C65' 70(3)
C62' Si4' C63' C64' 57(2)
C39 Si4' C63' C64' -57(2)
C61' Si4' C63' C64' -178(2)
